data_4505585
loop_
_publ_author_name
'Carnes, Matthew E.'
'Lindquist, Nathan R.'
'Zakharov, Lev N.'
'Johnson, Darren W.'

_publ_section_title
;
 Counterion and Steric Effects in Self-Assembled HgX2--Thioether
 Coordination Polymers
;
_journal_issue 3
_journal_name_full 'Crystal Growth &amp; Design'
_journal_page_first 1579
_journal_paper_doi 10.1021/cg201625c
_journal_volume 12
_journal_year 2012
_chemical_formula_sum 'C16 H26 Cl4 Hg2 S2'
_chemical_formula_weight 825.47
_chemical_name_systematic
;
 ?
;
_space_group_IT_number 14
_symmetry_cell_setting monoclinic
_symmetry_space_group_name_Hall '-P 2yn'
_symmetry_space_group_name_H-M 'P 1 21/n 1'
_atom_sites_solution_hydrogens difmap
_atom_sites_solution_primary direct
_atom_sites_solution_secondary difmap
_audit_creation_method SHELXLTL
_cell_angle_alpha 90.00
_cell_angle_beta 110.087(2)
_cell_angle_gamma 90.00
_cell_formula_units_Z 2
_cell_length_a 9.6603(14)
_cell_length_b 10.6821(15)
_cell_length_c 11.9029(17)
_cell_measurement_reflns_used 5392
_cell_measurement_temperature 173(2)
_cell_measurement_theta_max 28.14
_cell_measurement_theta_min 2.36
_cell_volume 1153.6(3)
_computing_cell_refinement 'Bruker SAINT'
_computing_data_collection 'Bruker SMART'
_computing_data_reduction 'Bruker SAINT'
_computing_molecular_graphics 'Bruker SHELXTL'
_computing_publication_material 'Bruker SHELXTL'
_computing_structure_refinement 'Bruker SHELXTL'
_computing_structure_solution 'Bruker SHELXTL'
_diffrn_ambient_temperature 173(2)
_diffrn_measured_fraction_theta_full 0.998
_diffrn_measured_fraction_theta_max 0.998
_diffrn_measurement_device_type 'Bruker Apex CCD area detector'
_diffrn_measurement_method 'phi and omega scans'
_diffrn_radiation_monochromator graphite
_diffrn_radiation_source 'fine-focus sealed tube'
_diffrn_radiation_type MoK\a
_diffrn_radiation_wavelength 0.71073
_diffrn_reflns_av_R_equivalents 0.0389
_diffrn_reflns_av_sigmaI/netI 0.0289
_diffrn_reflns_limit_h_max 12
_diffrn_reflns_limit_h_min -12
_diffrn_reflns_limit_k_max 13
_diffrn_reflns_limit_k_min -13
_diffrn_reflns_limit_l_max 15
_diffrn_reflns_limit_l_min -15
_diffrn_reflns_number 12587
_diffrn_reflns_theta_full 26.99
_diffrn_reflns_theta_max 26.99
_diffrn_reflns_theta_min 2.36
_exptl_absorpt_coefficient_mu 13.935
_exptl_absorpt_correction_T_max 0.4019
_exptl_absorpt_correction_T_min 0.1224
_exptl_absorpt_correction_type multi-scan
_exptl_absorpt_process_details SADABS
_exptl_crystal_colour colorless
_exptl_crystal_density_diffrn 2.376
_exptl_crystal_density_method 'not measured'
_exptl_crystal_description block
_exptl_crystal_F_000 764
_exptl_crystal_size_max 0.26
_exptl_crystal_size_mid 0.12
_exptl_crystal_size_min 0.08
_refine_diff_density_max 0.535
_refine_diff_density_min -1.083
_refine_diff_density_rms 0.169
_refine_ls_extinction_method none
_refine_ls_goodness_of_fit_ref 1.058
_refine_ls_hydrogen_treatment refall
_refine_ls_matrix_type full
_refine_ls_number_parameters 161
_refine_ls_number_reflns 2519
_refine_ls_number_restraints 0
_refine_ls_restrained_S_all 1.058
_refine_ls_R_factor_all 0.0221
_refine_ls_R_factor_gt 0.0195
_refine_ls_shift/su_max 0.001
_refine_ls_shift/su_mean 0.000
_refine_ls_structure_factor_coef Fsqd
_refine_ls_weighting_details 'calc w=1/[\s^2^(Fo^2^)+(0.0162P)^2^+0.0000P] where P=(Fo^2^+2Fc^2^)/3'
_refine_ls_weighting_scheme calc
_refine_ls_wR_factor_gt 0.0410
_refine_ls_wR_factor_ref 0.0423
_reflns_number_gt 2338
_reflns_number_total 2519
_reflns_threshold_expression >2sigma(I)
_cod_data_source_file cg201625c_si_001.cif
_cod_data_source_block dwj53
_cod_depositor_comments
;
The following automatic conversions were performed:

'_symmetry_cell_setting' value 'Monoclinic' changed to 'monoclinic'
according to /home/saulius/struct/CIF-dictionaries/cif_core.dic
dictionary named 'cif_core.dic' version 2.4.1 from 2010-06-29.

Automatic conversion script
Id: cif_fix_values 1715 2011-07-08 13:25:40Z adriana 
;
_cod_original_sg_symbol_H-M P2(1)/n
_cod_database_code 4505585

loop_
_symmetry_equiv_pos_as_xyz
'x, y, z'
'-x+1/2, y+1/2, -z+1/2'
'-x, -y, -z'
'x-1/2, -y-1/2, z-1/2'

loop_
_atom_site_label
_atom_site_type_symbol
_atom_site_fract_x
_atom_site_fract_y
_atom_site_fract_z
_atom_site_U_iso_or_equiv
_atom_site_adp_type
_atom_site_occupancy
_atom_site_symmetry_multiplicity
_atom_site_calc_flag
Hg1 Hg 0.492651(15) 0.485709(12) 0.157463(11) 0.02550(6) Uani 1 1 d
Cl1 Cl 0.69371(9) 0.46429(8) 0.05953(7) 0.02251(17) Uani 1 1 d
Cl2 Cl 0.51616(10) 0.66959(7) 0.27498(7) 0.02846(19) Uani 1 1 d
S1 S 0.44274(8) 0.26868(7) 0.20433(7) 0.01811(16) Uani 1 1 d
C1 C 0.6011(4) 0.1784(3) 0.1949(3) 0.0205(7) Uani 1 1 d
C2 C 0.5500(3) 0.0854(3) 0.0943(3) 0.0179(6) Uani 1 1 d
C3 C 0.5176(4) -0.0365(3) 0.1157(3) 0.0234(7) Uani 1 1 d
C4 C 0.5322(4) 0.1217(3) -0.0223(3) 0.0238(7) Uani 1 1 d
C5 C 0.4692(3) 0.2770(3) 0.3669(3) 0.0207(7) Uani 1 1 d
C6 C 0.4438(5) 0.1454(4) 0.4055(4) 0.0364(9) Uani 1 1 d
C7 C 0.6212(4) 0.3268(4) 0.4393(3) 0.0294(8) Uani 1 1 d
C8 C 0.3478(4) 0.3650(4) 0.3734(4) 0.0296(8) Uani 1 1 d
H1A H 0.669(3) 0.239(3) 0.182(2) 0.011(7) Uiso 1 1 d
H1B H 0.640(3) 0.138(3) 0.268(3) 0.020(9) Uiso 1 1 d
H3 H 0.527(4) -0.063(3) 0.195(3) 0.026(9) Uiso 1 1 d
H4 H 0.556(3) 0.201(3) -0.034(3) 0.021(8) Uiso 1 1 d
H6A H 0.438(5) 0.146(4) 0.484(4) 0.057(13) Uiso 1 1 d
H6B H 0.345(4) 0.111(4) 0.347(3) 0.043(11) Uiso 1 1 d
H6C H 0.520(4) 0.095(4) 0.399(3) 0.032(10) Uiso 1 1 d
H7A H 0.628(4) 0.331(3) 0.528(3) 0.034(10) Uiso 1 1 d
H7B H 0.696(4) 0.274(3) 0.427(3) 0.032(10) Uiso 1 1 d
H7C H 0.642(4) 0.406(4) 0.412(3) 0.030(10) Uiso 1 1 d
H8A H 0.253(4) 0.332(4) 0.327(3) 0.044(12) Uiso 1 1 d
H8B H 0.367(4) 0.455(4) 0.348(3) 0.031(10) Uiso 1 1 d
H8C H 0.346(4) 0.371(3) 0.451(3) 0.033(10) Uiso 1 1 d

loop_
_atom_site_aniso_label
_atom_site_aniso_U_11
_atom_site_aniso_U_22
_atom_site_aniso_U_33
_atom_site_aniso_U_23
_atom_site_aniso_U_13
_atom_site_aniso_U_12
Hg1 0.03682(10) 0.02132(8) 0.02236(9) 0.00243(5) 0.01530(6) 0.00465(5)
Cl1 0.0204(4) 0.0298(4) 0.0181(4) 0.0002(3) 0.0075(3) 0.0009(3)
Cl2 0.0410(5) 0.0234(4) 0.0235(4) -0.0022(3) 0.0144(4) 0.0009(3)
S1 0.0193(4) 0.0192(4) 0.0157(4) -0.0026(3) 0.0058(3) 0.0006(3)
C1 0.0226(17) 0.0196(16) 0.0197(17) 0.0002(13) 0.0077(14) 0.0043(13)
C2 0.0189(16) 0.0183(15) 0.0182(16) -0.0025(12) 0.0085(13) 0.0014(12)
C3 0.035(2) 0.0204(16) 0.0193(17) -0.0001(14) 0.0150(15) 0.0017(14)
C4 0.0348(19) 0.0161(16) 0.0246(18) -0.0004(13) 0.0154(16) -0.0043(14)
C5 0.0244(17) 0.0260(17) 0.0146(15) 0.0007(13) 0.0106(14) -0.0007(13)
C6 0.046(3) 0.033(2) 0.041(2) 0.0113(18) 0.028(2) 0.0031(19)
C7 0.027(2) 0.042(2) 0.0174(18) -0.0007(16) 0.0051(15) 0.0009(17)
C8 0.035(2) 0.033(2) 0.030(2) 0.0002(16) 0.0214(18) 0.0063(16)

loop_
_atom_type_symbol
_atom_type_description
_atom_type_scat_dispersion_real
_atom_type_scat_dispersion_imag
_atom_type_scat_source
C C 0.0033 0.0016 'International Tables Vol C Tables 4.2.6.8 and 6.1.1.4'
H H 0.0000 0.0000 'International Tables Vol C Tables 4.2.6.8 and 6.1.1.4'
Hg Hg -2.3894 9.2266 'International Tables Vol C Tables 4.2.6.8 and 6.1.1.4'
Cl Cl 0.1484 0.1585 'International Tables Vol C Tables 4.2.6.8 and 6.1.1.4'
S S 0.1246 0.1234 'International Tables Vol C Tables 4.2.6.8 and 6.1.1.4'

loop_
_geom_angle_atom_site_label_1
_geom_angle_atom_site_label_2
_geom_angle_atom_site_label_3
_geom_angle
_geom_angle_site_symmetry_1
_geom_angle_site_symmetry_3
Cl2 Hg1 S1 129.00(3) . .
Cl2 Hg1 Cl1 113.71(3) . .
S1 Hg1 Cl1 104.65(3) . .
Cl2 Hg1 Cl1 107.64(3) . 3_665
S1 Hg1 Cl1 106.84(2) . 3_665
Cl1 Hg1 Cl1 86.71(3) . 3_665
Hg1 Cl1 Hg1 93.29(3) . 3_665
C1 S1 C5 105.49(14) . .
C1 S1 Hg1 104.28(11) . .
C5 S1 Hg1 102.80(10) . .
C2 C1 S1 110.0(2) . .
C2 C1 H1A 112.1(17) . .
S1 C1 H1A 106.1(17) . .
C2 C1 H1B 111(2) . .
S1 C1 H1B 105(2) . .
H1A C1 H1B 112(3) . .
C3 C2 C4 119.2(3) . .
C3 C2 C1 120.6(3) . .
C4 C2 C1 120.2(3) . .
C2 C3 C4 120.5(3) . 3_655
C2 C3 H3 121(2) . .
C4 C3 H3 119(2) 3_655 .
C3 C4 C2 120.3(3) 3_655 .
C3 C4 H4 122(2) 3_655 .
C2 C4 H4 118(2) . .
C7 C5 C8 111.4(3) . .
C7 C5 C6 112.1(3) . .
C8 C5 C6 110.3(3) . .
C7 C5 S1 111.5(2) . .
C8 C5 S1 104.4(2) . .
C6 C5 S1 106.8(3) . .
C5 C6 H6A 111(3) . .
C5 C6 H6B 110(2) . .
H6A C6 H6B 108(3) . .
C5 C6 H6C 107(2) . .
H6A C6 H6C 113(4) . .
H6B C6 H6C 108(3) . .
C5 C7 H7A 108(2) . .
C5 C7 H7B 110(2) . .
H7A C7 H7B 113(3) . .
C5 C7 H7C 113.0(19) . .
H7A C7 H7C 111(3) . .
H7B C7 H7C 102(3) . .
C5 C8 H8A 110(2) . .
C5 C8 H8B 110(2) . .
H8A C8 H8B 113(3) . .
C5 C8 H8C 112(2) . .
H8A C8 H8C 105(3) . .
H8B C8 H8C 107(3) . .

loop_
_geom_bond_atom_site_label_1
_geom_bond_atom_site_label_2
_geom_bond_distance
_geom_bond_site_symmetry_2
Hg1 Cl2 2.3767(8) .
Hg1 S1 2.4704(8) .
Hg1 Cl1 2.5959(9) .
Hg1 Cl1 2.6465(8) 3_665
Cl1 Hg1 2.6465(8) 3_665
S1 C1 1.845(3) .
S1 C5 1.864(3) .
C1 C2 1.503(4) .
C1 H1A 0.97(3) .
C1 H1B 0.93(3) .
C2 C3 1.383(4) .
C2 C4 1.394(4) .
C3 C4 1.389(5) 3_655
C3 H3 0.96(4) .
C4 C3 1.389(5) 3_655
C4 H4 0.91(3) .
C5 C7 1.521(5) .
C5 C8 1.526(5) .
C5 C6 1.525(5) .
C6 H6A 0.95(4) .
C6 H6B 1.04(4) .
C6 H6C 0.93(4) .
C7 H7A 1.03(4) .
C7 H7B 0.96(4) .
C7 H7C 0.95(4) .
C8 H8A 0.96(4) .
C8 H8B 1.04(4) .
C8 H8C 0.93(4) .

loop_
_geom_torsion_atom_site_label_1
_geom_torsion_atom_site_label_2
_geom_torsion_atom_site_label_3
_geom_torsion_atom_site_label_4
_geom_torsion
_geom_torsion_site_symmetry_1
_geom_torsion_site_symmetry_4
Cl2 Hg1 Cl1 Hg1 -107.84(3) . 3_665
S1 Hg1 Cl1 Hg1 106.55(3) . 3_665
Cl1 Hg1 Cl1 Hg1 0.0 3_665 3_665
Cl2 Hg1 S1 C1 -122.02(11) . .
Cl1 Hg1 S1 C1 16.27(11) . .
Cl1 Hg1 S1 C1 107.25(11) 3_665 .
Cl2 Hg1 S1 C5 -12.11(11) . .
Cl1 Hg1 S1 C5 126.17(10) . .
Cl1 Hg1 S1 C5 -142.84(10) 3_665 .
C5 S1 C1 C2 136.5(2) . .
Hg1 S1 C1 C2 -115.5(2) . .
S1 C1 C2 C3 -94.4(3) . .
S1 C1 C2 C4 84.5(3) . .
C4 C2 C3 C4 0.0(6) . 3_655
C1 C2 C3 C4 178.9(3) . 3_655
C3 C2 C4 C3 0.0(5) . 3_655
C1 C2 C4 C3 -178.9(3) . 3_655
C1 S1 C5 C7 52.9(3) . .
Hg1 S1 C5 C7 -56.0(2) . .
C1 S1 C5 C8 173.4(2) . .
Hg1 S1 C5 C8 64.4(2) . .
C1 S1 C5 C6 -69.8(3) . .
Hg1 S1 C5 C6 -178.8(2) . .
